data_7128548
loop_
_publ_author_name
'Xiong, Qian'
'Luo, Qiliang'
'Zhang, Tinghui'
'Dong, Shunxi'
'Liu, Xiaohua'
'Feng, Xiaoming'

_publ_section_title
;
 Catalytic asymmetric multicomponent reactions of isocyanide,
 isothiocyanate and alkylidene malonates.
;
_journal_issue 59
_journal_name_full 'Chemical communications (Cambridge, England)'
_journal_page_first 7288
_journal_page_last 7291
_journal_paper_doi 10.1039/d1cc02939h
_journal_volume 57
_journal_year 2021
_chemical_absolute_configuration ad
_chemical_formula_moiety 'C18 H22 N2 O4 S'
_chemical_formula_sum 'C18 H22 N2 O4 S'
_chemical_formula_weight 362.43
_space_group_crystal_system orthorhombic
_space_group_IT_number 18
_space_group_name_Hall 'P 2 2ab'
_space_group_name_H-M_alt 'P 21 21 2'
_atom_sites_solution_hydrogens mixed
_atom_sites_solution_primary dual
_atom_sites_solution_secondary difmap
_audit_creation_method SHELXL-2018/3
_audit_update_record
;
2021-04-15 deposited with the CCDC.	2021-06-24 downloaded from the CCDC.
;
_cell_angle_alpha 90
_cell_angle_beta 90
_cell_angle_gamma 90
_cell_formula_units_Z 4
_cell_length_a 12.4981(5)
_cell_length_b 17.3226(8)
_cell_length_c 8.4593(4)
_cell_measurement_reflns_used 9992
_cell_measurement_temperature 173(2)
_cell_measurement_theta_max 25.34
_cell_measurement_theta_min 2.68
_cell_volume 1831.43(14)
_computing_cell_refinement 'Bruker SAINT'
_computing_data_collection 'Bruker APEX3'
_computing_data_reduction 'Bruker SAINT'
_computing_molecular_graphics 'Bruker SHELXTL'
_computing_publication_material 'Bruker SHELXTL'
_computing_structure_refinement 'SHELXL-2018/3 (Sheldrick, 2018)'
_computing_structure_solution 'SHELXT (Sheldrick 2008)'
_diffrn_ambient_temperature 173(2)
_diffrn_measured_fraction_theta_full 0.993
_diffrn_measured_fraction_theta_max 0.992
_diffrn_measurement_device_type 'Bruker D8 Venture Photon II'
_diffrn_measurement_method '\f and \w scans'
_diffrn_radiation_type MoK\a
_diffrn_radiation_wavelength 0.71073
_diffrn_reflns_av_R_equivalents 0.0522
_diffrn_reflns_av_unetI/netI 0.0248
_diffrn_reflns_Laue_measured_fraction_full 0.993
_diffrn_reflns_Laue_measured_fraction_max 0.992
_diffrn_reflns_limit_h_max 15
_diffrn_reflns_limit_h_min -15
_diffrn_reflns_limit_k_max 20
_diffrn_reflns_limit_k_min -20
_diffrn_reflns_limit_l_max 10
_diffrn_reflns_limit_l_min -10
_diffrn_reflns_number 43777
_diffrn_reflns_point_group_measured_fraction_full 0.995
_diffrn_reflns_point_group_measured_fraction_max 0.994
_diffrn_reflns_theta_full 25.242
_diffrn_reflns_theta_max 25.430
_diffrn_reflns_theta_min 2.680
_exptl_absorpt_coefficient_mu 0.201
_exptl_absorpt_correction_T_max 0.9895
_exptl_absorpt_correction_T_min 0.8978
_exptl_absorpt_correction_type numerical
_exptl_absorpt_process_details 'SADABS (Krause et al., 2015)'
_exptl_crystal_colour yellow
_exptl_crystal_density_diffrn 1.314
_exptl_crystal_description block
_exptl_crystal_F_000 768
_exptl_crystal_recrystallization_method 'Re-crystallisation from solvent: EAC, PE'
_exptl_crystal_size_max 0.763
_exptl_crystal_size_mid 0.545
_exptl_crystal_size_min 0.284
_refine_diff_density_max 0.179
_refine_diff_density_min -0.201
_refine_diff_density_rms 0.036
_refine_ls_abs_structure_details
; 
 Flack x determined using 1264 quotients [(I+)-(I-)]/[(I+)+(I-)] 
 (Parsons, Flack and Wagner, Acta Cryst. B69 (2013) 249-259). 
;
_refine_ls_abs_structure_Flack 0.002(14)
_refine_ls_extinction_method none
_refine_ls_goodness_of_fit_ref 1.066
_refine_ls_hydrogen_treatment mixed
_refine_ls_matrix_type full
_refine_ls_number_parameters 235
_refine_ls_number_reflns 3366
_refine_ls_number_restraints 1
_refine_ls_restrained_S_all 1.066
_refine_ls_R_factor_all 0.0366
_refine_ls_R_factor_gt 0.0308
_refine_ls_shift/su_max 0.001
_refine_ls_shift/su_mean 0.000
_refine_ls_structure_factor_coef Fsqd
_refine_ls_weighting_details 'w=1/[\s^2^(Fo^2^)+(0.0343P)^2^+0.3686P] where P=(Fo^2^+2Fc^2^)/3'
_refine_ls_weighting_scheme calc
_refine_ls_wR_factor_gt 0.0664
_refine_ls_wR_factor_ref 0.0678
_reflns_Friedel_coverage 0.737
_reflns_Friedel_fraction_full 0.997
_reflns_Friedel_fraction_max 0.997
_reflns_number_gt 3139
_reflns_number_total 3366
_reflns_threshold_expression 'I > 2\s(I)'
_cod_data_source_file d1cc02939h2.cif
_cod_data_source_block xiq005
_cod_depositor_comments 'Adding full bibliography for 7128547--7128548.cif.'
_cod_original_cell_volume 1831.44(14)
_cod_database_code 7128548
_shelx_shelxl_version_number 2018/3
_shelx_space_group_comment
; 
The symmetry employed for this shelxl refinement is uniquely defined 
by the following loop, which should always be used as a source of 
symmetry information in preference to the above space-group names. 
They are only intended as comments. 
;
_shelx_estimated_absorpt_t_min 0.862
_shelx_estimated_absorpt_t_max 0.945

loop_
_space_group_symop_operation_xyz
'x, y, z'
'-x, -y, z'
'-x+1/2, y+1/2, -z'
'x+1/2, -y+1/2, -z'

loop_
_atom_site_label
_atom_site_type_symbol
_atom_site_fract_x
_atom_site_fract_y
_atom_site_fract_z
_atom_site_U_iso_or_equiv
_atom_site_adp_type
_atom_site_occupancy
_atom_site_site_symmetry_order
_atom_site_calc_flag
_atom_site_refinement_flags_posn
_atom_site_refinement_flags_adp
_atom_site_refinement_flags_occupancy
_atom_site_disorder_assembly
_atom_site_disorder_group
S S 0.59917(4) 0.72702(4) 0.23863(8) 0.03742(17) Uani 1 1 d . . . . .
O1 O 0.39409(15) 0.60628(10) 0.17072(19) 0.0369(4) Uani 1 1 d . . . . .
O2 O 0.37741(12) 0.55950(8) 0.41642(19) 0.0278(4) Uani 1 1 d . . . . .
O3 O 0.53757(11) 0.65854(9) 0.5830(2) 0.0313(4) Uani 1 1 d . . . . .
O4 O 0.38167(12) 0.70463(10) 0.66917(18) 0.0351(4) Uani 1 1 d . . . . .
N1 N 0.42089(12) 0.81122(10) 0.2385(2) 0.0258(4) Uani 1 1 d . . . . .
N2 N 0.24662(13) 0.85956(9) 0.2605(2) 0.0236(4) Uani 1 1 d D . . . .
H2N H 0.1860(16) 0.8497(12) 0.300(3) 0.025(6) Uiso 1 1 d D . . . .
C1 C 0.32030(15) 0.80675(11) 0.2887(2) 0.0207(4) Uani 1 1 d . . . . .
C2 C 0.29332(15) 0.73694(11) 0.3873(2) 0.0200(4) Uani 1 1 d . . . . .
H2 H 0.277440 0.755091 0.497003 0.024 Uiso 1 1 calc R U . . .
C3 C 0.40380(15) 0.69423(12) 0.3908(2) 0.0211(4) Uani 1 1 d . . . . .
C4 C 0.47486(16) 0.74740(12) 0.2869(3) 0.0248(5) Uani 1 1 d . . . . .
C5 C 0.39340(16) 0.61540(13) 0.3107(3) 0.0242(5) Uani 1 1 d . . . . .
C6 C 0.3531(2) 0.48414(13) 0.3517(3) 0.0378(6) Uani 1 1 d . . . . .
H6A H 0.365869 0.444567 0.432348 0.057 Uiso 1 1 calc R U . . .
H6B H 0.398956 0.474273 0.260014 0.057 Uiso 1 1 calc R U . . .
H6C H 0.277855 0.482555 0.319085 0.057 Uiso 1 1 calc R U . . .
C7 C 0.44994(16) 0.68370(12) 0.5570(3) 0.0225(4) Uani 1 1 d . . . . .
C8 C 0.4148(2) 0.69269(17) 0.8315(3) 0.0423(6) Uani 1 1 d . . . . .
H8A H 0.358932 0.711670 0.902947 0.063 Uiso 1 1 calc R U . . .
H8B H 0.481446 0.720846 0.851252 0.063 Uiso 1 1 calc R U . . .
H8C H 0.426301 0.637470 0.850078 0.063 Uiso 1 1 calc R U . . .
C9 C 0.25870(17) 0.93168(12) 0.1665(3) 0.0265(5) Uani 1 1 d . . . . .
C10 C 0.2944(2) 0.91213(16) 0.0010(3) 0.0406(6) Uani 1 1 d . . . . .
H10A H 0.240733 0.879112 -0.049505 0.061 Uiso 1 1 calc R U . . .
H10B H 0.363031 0.884816 0.005309 0.061 Uiso 1 1 calc R U . . .
H10C H 0.302739 0.959772 -0.060225 0.061 Uiso 1 1 calc R U . . .
C11 C 0.1488(2) 0.96917(16) 0.1598(4) 0.0475(7) Uani 1 1 d . . . . .
H11A H 0.098068 0.933791 0.109171 0.071 Uiso 1 1 calc R U . . .
H11B H 0.152937 1.017104 0.098620 0.071 Uiso 1 1 calc R U . . .
H11C H 0.124409 0.980760 0.267361 0.071 Uiso 1 1 calc R U . . .
C12 C 0.3387(2) 0.98440(14) 0.2481(4) 0.0527(7) Uani 1 1 d . . . . .
H12A H 0.315329 0.994164 0.356864 0.079 Uiso 1 1 calc R U . . .
H12B H 0.343256 1.033420 0.190657 0.079 Uiso 1 1 calc R U . . .
H12C H 0.409215 0.959618 0.249420 0.079 Uiso 1 1 calc R U . . .
C21 C 0.19861(15) 0.68939(11) 0.3312(3) 0.0232(5) Uani 1 1 d . . . . .
C22 C 0.16862(18) 0.68565(13) 0.1736(3) 0.0317(5) Uani 1 1 d . . . . .
H22 H 0.207292 0.714045 0.096370 0.038 Uiso 1 1 calc R U . . .
C23 C 0.0820(2) 0.64041(14) 0.1286(4) 0.0460(7) Uani 1 1 d . . . . .
H23 H 0.061399 0.637836 0.020642 0.055 Uiso 1 1 calc R U . . .
C24 C 0.0262(2) 0.59927(15) 0.2410(4) 0.0567(9) Uani 1 1 d . . . . .
H24 H -0.033302 0.568585 0.210227 0.068 Uiso 1 1 calc R U . . .
C25 C 0.0558(2) 0.60234(16) 0.3970(4) 0.0517(8) Uani 1 1 d . . . . .
H25 H 0.017199 0.573490 0.473596 0.062 Uiso 1 1 calc R U . . .
C26 C 0.14186(18) 0.64735(13) 0.4432(3) 0.0336(6) Uani 1 1 d . . . . .
H26 H 0.162079 0.649492 0.551405 0.040 Uiso 1 1 calc R U . . .

loop_
_atom_site_aniso_label
_atom_site_aniso_U_11
_atom_site_aniso_U_22
_atom_site_aniso_U_33
_atom_site_aniso_U_23
_atom_site_aniso_U_13
_atom_site_aniso_U_12
S 0.0236(3) 0.0491(4) 0.0396(4) 0.0097(3) 0.0086(3) 0.0112(2)
O1 0.0558(11) 0.0338(9) 0.0211(9) -0.0050(7) -0.0044(8) 0.0099(8)
O2 0.0383(8) 0.0200(7) 0.0252(9) -0.0019(7) -0.0074(7) 0.0014(6)
O3 0.0255(7) 0.0420(9) 0.0265(9) -0.0008(7) -0.0072(7) 0.0067(7)
O4 0.0349(8) 0.0527(11) 0.0179(8) 0.0025(8) 0.0012(6) 0.0130(7)
N1 0.0209(8) 0.0284(9) 0.0283(10) 0.0056(9) 0.0026(8) 0.0022(7)
N2 0.0197(8) 0.0202(8) 0.0307(11) 0.0053(8) 0.0053(8) 0.0016(6)
C1 0.0214(9) 0.0205(10) 0.0203(11) -0.0008(9) -0.0003(8) 0.0000(8)
C2 0.0207(9) 0.0196(10) 0.0199(11) -0.0007(9) 0.0008(8) 0.0041(8)
C3 0.0199(9) 0.0224(10) 0.0209(11) -0.0003(9) -0.0004(8) 0.0032(8)
C4 0.0253(10) 0.0292(11) 0.0199(12) 0.0008(9) 0.0000(8) 0.0020(8)
C5 0.0220(10) 0.0256(11) 0.0250(12) -0.0009(9) -0.0045(9) 0.0078(8)
C6 0.0524(14) 0.0211(12) 0.0400(15) -0.0054(11) -0.0094(12) 0.0006(10)
C7 0.0256(10) 0.0188(10) 0.0229(11) -0.0010(9) -0.0013(8) -0.0024(8)
C8 0.0494(15) 0.0573(16) 0.0200(12) 0.0007(12) -0.0005(11) 0.0090(13)
C9 0.0259(10) 0.0221(11) 0.0314(13) 0.0099(10) 0.0025(10) 0.0014(8)
C10 0.0428(13) 0.0448(15) 0.0341(15) 0.0148(12) 0.0046(12) 0.0126(12)
C11 0.0430(14) 0.0388(14) 0.0605(19) 0.0261(14) 0.0162(13) 0.0184(11)
C12 0.0707(18) 0.0297(13) 0.0576(18) 0.0140(14) -0.0158(16) -0.0170(13)
C21 0.0206(9) 0.0164(10) 0.0327(13) 0.0037(10) -0.0029(9) 0.0028(8)
C22 0.0321(11) 0.0286(12) 0.0345(14) 0.0014(11) -0.0068(10) 0.0010(10)
C23 0.0481(15) 0.0330(13) 0.0568(18) 0.0024(13) -0.0286(14) -0.0018(12)
C24 0.0451(14) 0.0351(14) 0.090(2) 0.0240(17) -0.0361(17) -0.0194(12)
C25 0.0364(13) 0.0415(15) 0.077(2) 0.0301(15) -0.0134(15) -0.0145(11)
C26 0.0302(11) 0.0286(12) 0.0420(15) 0.0115(11) -0.0037(11) -0.0009(9)

loop_
_atom_type_symbol
_atom_type_description
_atom_type_scat_dispersion_real
_atom_type_scat_dispersion_imag
_atom_type_scat_source
C C 0.0033 0.0016 'International Tables Vol C Tables 4.2.6.8 and 6.1.1.4'
H H 0.0000 0.0000 'International Tables Vol C Tables 4.2.6.8 and 6.1.1.4'
N N 0.0061 0.0033 'International Tables Vol C Tables 4.2.6.8 and 6.1.1.4'
O O 0.0106 0.0060 'International Tables Vol C Tables 4.2.6.8 and 6.1.1.4'
S S 0.1246 0.1234 'International Tables Vol C Tables 4.2.6.8 and 6.1.1.4'

loop_
_geom_angle_atom_site_label_1
_geom_angle_atom_site_label_2
_geom_angle_atom_site_label_3
_geom_angle
_geom_angle_site_symmetry_1
_geom_angle_site_symmetry_3
_geom_angle_publ_flag
C5 O2 C6 115.66(18) . . ?
C7 O4 C8 117.08(17) . . ?
C1 N1 C4 109.02(17) . . ?
C1 N2 C9 127.40(17) . . ?
N2 C1 N1 124.19(19) . . ?
N2 C1 C2 119.99(17) . . ?
N1 C1 C2 115.79(17) . . ?
C1 C2 C21 115.90(17) . . ?
C1 C2 C3 101.08(15) . . ?
C21 C2 C3 115.91(16) . . ?
C5 C3 C7 109.42(16) . . ?
C5 C3 C4 109.12(17) . . ?
C7 C3 C4 112.04(16) . . ?
C5 C3 C2 109.76(16) . . ?
C7 C3 C2 113.93(16) . . ?
C4 C3 C2 102.31(15) . . ?
N1 C4 C3 111.69(16) . . ?
N1 C4 S 124.67(16) . . ?
C3 C4 S 123.62(15) . . ?
O1 C5 O2 124.7(2) . . ?
O1 C5 C3 123.8(2) . . ?
O2 C5 C3 111.35(17) . . ?
O3 C7 O4 123.8(2) . . ?
O3 C7 C3 123.8(2) . . ?
O4 C7 C3 112.47(16) . . ?
N2 C9 C10 109.72(18) . . ?
N2 C9 C12 109.18(19) . . ?
C10 C9 C12 111.2(2) . . ?
N2 C9 C11 106.66(17) . . ?
C10 C9 C11 109.2(2) . . ?
C12 C9 C11 110.8(2) . . ?
C22 C21 C26 119.6(2) . . ?
C22 C21 C2 122.45(19) . . ?
C26 C21 C2 118.0(2) . . ?
C21 C22 C23 120.0(2) . . ?
C24 C23 C22 119.8(3) . . ?
C25 C24 C23 120.4(2) . . ?
C24 C25 C26 120.2(3) . . ?
C25 C26 C21 119.9(2) . . ?

loop_
_geom_bond_atom_site_label_1
_geom_bond_atom_site_label_2
_geom_bond_distance
_geom_bond_site_symmetry_2
_geom_bond_publ_flag
S C4 1.645(2) . ?
O1 C5 1.195(3) . ?
O2 C5 1.333(3) . ?
O2 C6 1.448(3) . ?
O3 C7 1.199(2) . ?
O4 C7 1.327(3) . ?
O4 C8 1.449(3) . ?
N1 C1 1.329(3) . ?
N1 C4 1.358(3) . ?
N2 C1 1.320(3) . ?
N2 C9 1.488(3) . ?
C1 C2 1.507(3) . ?
C2 C21 1.518(3) . ?
C2 C3 1.567(3) . ?
C3 C5 1.530(3) . ?
C3 C7 1.531(3) . ?
C3 C4 1.552(3) . ?
C9 C10 1.508(4) . ?
C9 C12 1.520(3) . ?
C9 C11 1.521(3) . ?
C21 C22 1.386(3) . ?
C21 C26 1.390(3) . ?
C22 C23 1.389(3) . ?
C23 C24 1.378(4) . ?
C24 C25 1.372(5) . ?
C25 C26 1.385(3) . ?

loop_
_geom_torsion_atom_site_label_1
_geom_torsion_atom_site_label_2
_geom_torsion_atom_site_label_3
_geom_torsion_atom_site_label_4
_geom_torsion
_geom_torsion_site_symmetry_1
_geom_torsion_site_symmetry_2
_geom_torsion_site_symmetry_3
_geom_torsion_site_symmetry_4
_geom_torsion_publ_flag
C9 N2 C1 N1 1.8(4) . . . . ?
C9 N2 C1 C2 180.0(2) . . . . ?
C4 N1 C1 N2 -179.6(2) . . . . ?
C4 N1 C1 C2 2.1(3) . . . . ?
N2 C1 C2 C21 55.4(3) . . . . ?
N1 C1 C2 C21 -126.3(2) . . . . ?
N2 C1 C2 C3 -178.47(18) . . . . ?
N1 C1 C2 C3 -0.1(2) . . . . ?
C1 C2 C3 C5 -117.40(17) . . . . ?
C21 C2 C3 C5 8.8(2) . . . . ?
C1 C2 C3 C7 119.51(18) . . . . ?
C21 C2 C3 C7 -114.3(2) . . . . ?
C1 C2 C3 C4 -1.64(19) . . . . ?
C21 C2 C3 C4 124.52(18) . . . . ?
C1 N1 C4 C3 -3.3(2) . . . . ?
C1 N1 C4 S 175.24(17) . . . . ?
C5 C3 C4 N1 119.29(19) . . . . ?
C7 C3 C4 N1 -119.38(19) . . . . ?
C2 C3 C4 N1 3.1(2) . . . . ?
C5 C3 C4 S -59.2(2) . . . . ?
C7 C3 C4 S 62.1(2) . . . . ?
C2 C3 C4 S -175.46(15) . . . . ?
C6 O2 C5 O1 -3.9(3) . . . . ?
C6 O2 C5 C3 172.51(18) . . . . ?
C7 C3 C5 O1 -154.5(2) . . . . ?
C4 C3 C5 O1 -31.5(3) . . . . ?
C2 C3 C5 O1 79.8(3) . . . . ?
C7 C3 C5 O2 29.1(2) . . . . ?
C4 C3 C5 O2 152.04(16) . . . . ?
C2 C3 C5 O2 -96.58(19) . . . . ?
C8 O4 C7 O3 -2.8(3) . . . . ?
C8 O4 C7 C3 176.4(2) . . . . ?
C5 C3 C7 O3 63.5(3) . . . . ?
C4 C3 C7 O3 -57.7(3) . . . . ?
C2 C3 C7 O3 -173.26(19) . . . . ?
C5 C3 C7 O4 -115.77(19) . . . . ?
C4 C3 C7 O4 123.07(19) . . . . ?
C2 C3 C7 O4 7.5(2) . . . . ?
C1 N2 C9 C10 57.7(3) . . . . ?
C1 N2 C9 C12 -64.4(3) . . . . ?
C1 N2 C9 C11 175.8(2) . . . . ?
C1 C2 C21 C22 28.3(3) . . . . ?
C3 C2 C21 C22 -90.0(2) . . . . ?
C1 C2 C21 C26 -152.87(18) . . . . ?
C3 C2 C21 C26 88.9(2) . . . . ?
C26 C21 C22 C23 0.3(3) . . . . ?
C2 C21 C22 C23 179.2(2) . . . . ?
C21 C22 C23 C24 0.0(4) . . . . ?
C22 C23 C24 C25 -0.4(4) . . . . ?
C23 C24 C25 C26 0.5(5) . . . . ?
C24 C25 C26 C21 -0.2(4) . . . . ?
C22 C21 C26 C25 -0.2(3) . . . . ?
C2 C21 C26 C25 -179.1(2) . . . . ?
